data_7130621
loop_
_publ_author_name
'Sharma, Alpa'
'Kour, Harpreet'
'Kour, Jaspreet'
'Kamal, Kamal'
'Sawant, Sanghapal D.'

_publ_section_title
;
 Visible-light-promoted iron catalyzed C--H functionalization of
 1,4-naphthoquinones via oxidative coupling with sulfoximines
;
_journal_name_full 'Chemical Communications'
_journal_paper_doi 10.1039/D2CC03319D
_journal_year 2022
_chemical_formula_sum 'C16 H38 Al N S3'
_chemical_formula_weight 367.63
_space_group_IT_number 61
_space_group_name_Hall '-P 2ac 2ab'
_space_group_name_H-M_alt 'P b c a'
_symmetry_cell_setting orthorhombic
_symmetry_space_group_name_H-M 'P b c a'
_atom_sites_solution_hydrogens geom
_atom_sites_solution_primary direct
_atom_sites_solution_secondary difmap
_audit_block_doi 10.5517/cc6jb78
_audit_creation_method SHELXL
_audit_update_record
;
2002-09-26 deposited with the CCDC.	2022-08-31 downloaded from the CCDC.
;
_cell_angle_alpha 90.00
_cell_angle_beta 90.00
_cell_angle_gamma 90.00
_cell_formula_units_Z 8
_cell_length_a 11.6677(6)
_cell_length_b 16.6259(12)
_cell_length_c 22.4682(15)
_cell_measurement_reflns_used 27
_cell_measurement_temperature 183(2)
_cell_measurement_theta_max 24.98
_cell_measurement_theta_min 10.97
_cell_volume 4358.5(5)
_computing_cell_refinement 'Siemens XSCANS'
_computing_data_collection 'Siemens XSCANS'
_computing_data_reduction 'Siemens SHELXTL'
_computing_molecular_graphics 'Siemens SHELXTL'
_computing_publication_material 'Siemens SHELXTL'
_computing_structure_refinement 'SHELXL-93 (Sheldrick, 1993)'
_computing_structure_solution 'SHELXS-86 (Sheldrick, 1990)'
_diffrn_ambient_temperature 183(2)
_diffrn_measurement_device 'Siemens P4'
_diffrn_measurement_method '\w scans'
_diffrn_radiation_monochromator graphite
_diffrn_radiation_source 'fine-focus sealed tube'
_diffrn_radiation_type CuK\a
_diffrn_radiation_wavelength 1.54178
_diffrn_reflns_av_R_equivalents 0.0000
_diffrn_reflns_av_sigmaI/netI 0.0357
_diffrn_reflns_limit_h_max 13
_diffrn_reflns_limit_h_min 0
_diffrn_reflns_limit_k_max 18
_diffrn_reflns_limit_k_min 0
_diffrn_reflns_limit_l_max 25
_diffrn_reflns_limit_l_min 0
_diffrn_reflns_number 3226
_diffrn_reflns_theta_max 59.95
_diffrn_reflns_theta_min 3.93
_diffrn_standards_interval_count 97
_diffrn_standards_number 3
_exptl_absorpt_coefficient_mu 3.445
_exptl_absorpt_correction_T_max 0.7165
_exptl_absorpt_correction_T_min 0.2635
_exptl_absorpt_correction_type empirical
_exptl_crystal_colour Colourless
_exptl_crystal_density_diffrn 1.121
_exptl_crystal_description prisms
_exptl_crystal_F_000 1616
_exptl_crystal_size_max 0.67
_exptl_crystal_size_mid 0.37
_exptl_crystal_size_min 0.17
_refine_diff_density_max 0.261
_refine_diff_density_min -0.175
_refine_diff_density_rms 0.045
_refine_ls_extinction_coef 0.00012(4)
_refine_ls_extinction_expression Fc^*^=kFc[1+0.001xFc^2^\l^3^/sin(2\q)]^-1/4^
_refine_ls_extinction_method SHELXL
_refine_ls_goodness_of_fit_all 1.031
_refine_ls_goodness_of_fit_obs 1.072
_refine_ls_matrix_type full
_refine_ls_number_parameters 191
_refine_ls_number_reflns 3080
_refine_ls_number_restraints 0
_refine_ls_restrained_S_all 1.088
_refine_ls_restrained_S_obs 1.072
_refine_ls_R_factor_all 0.0470
_refine_ls_R_factor_obs 0.0342
_refine_ls_shift/esd_max 0.001
_refine_ls_shift/esd_mean 0.000
_refine_ls_structure_factor_coef Fsqd
_refine_ls_weighting_details 'w=1/[\s^2^(Fo^2^)+(0.0389P)^2^+1.0531P] where P=(Fo^2^+2Fc^2^)/3'
_refine_ls_weighting_scheme calc
_refine_ls_wR_factor_all 0.0848
_refine_ls_wR_factor_obs 0.0757
_reflns_number_observed 2668
_reflns_number_total 3226
_reflns_observed_criterion >2sigma(I)
_cod_data_source_file d2cc03319d2.cif
_cod_data_source_block Compound_1
_cod_depositor_comments
;
The following automatic conversions were performed:

data item '_exptl_absorpt_correction_type' value 'Empirical' was
changed to 'empirical' in accordance with the
/home/data/users/saulius/crontab/automatic-downloads/rss-feeds/RSC/lib/dictionaries/cif_core.dic
dictionary named 'cif_core.dic' version 2.4.2 last updated on
2011-04-26.

data item '_symmetry_cell_setting' value 'Orthorhombic' was changed
to 'orthorhombic' in accordance with the
/home/data/users/saulius/crontab/automatic-downloads/rss-feeds/RSC/lib/dictionaries/cif_core.dic
dictionary named 'cif_core.dic' version 2.4.2 last updated on
2011-04-26.

data item '_refine_ls_weighting_scheme' value 'calc
w=1/[\s^2^(Fo^2^)+(0.0389P)^2^+1.0531P] where P=(Fo^2^+2Fc^2^)/3' was
changed to 'calc'. A new data item '_refine_ls_weighting_details' was
created with the value set to
'w=1/[\s^2^(Fo^2^)+(0.0389P)^2^+1.0531P] where P=(Fo^2^+2Fc^2^)/3'.

Automatic conversion script
Id: cif_fix_values 7556 2019-12-06 15:28:31Z antanas 
;
_cod_original_sg_symbol_H-M Pbca
_cod_original_formula_sum 'C16 H38 N S3 Al'
_cod_database_code 7130621

loop_
_symmetry_equiv_pos_as_xyz
'x, y, z'
'-x+1/2, -y, z+1/2'
'-x, y+1/2, -z+1/2'
'x+1/2, -y+1/2, -z'
'-x, -y, -z'
'x-1/2, y, -z-1/2'
'x, -y-1/2, z-1/2'
'-x-1/2, y-1/2, z'

loop_
_atom_site_aniso_label
_atom_site_aniso_U_11
_atom_site_aniso_U_22
_atom_site_aniso_U_33
_atom_site_aniso_U_23
_atom_site_aniso_U_13
_atom_site_aniso_U_12
Al 0.0172(3) 0.0206(3) 0.0211(3) 0.0009(2) -0.0001(2) -0.0007(3)
S1 0.0422(4) 0.0217(3) 0.0214(2) 0.0001(2) -0.0010(2) -0.0063(3)
S2 0.0234(3) 0.0362(3) 0.0228(2) 0.0018(2) 0.0004(2) 0.0097(2)
S3 0.0234(3) 0.0252(3) 0.0288(3) 0.0068(2) 0.0048(2) 0.0030(2)
N1 0.0222(10) 0.0203(9) 0.0254(8) -0.0003(7) -0.0005(7) -0.0005(8)
C2 0.0181(12) 0.0326(13) 0.0415(12) 0.0022(10) 0.0069(10) -0.0006(11)
C3 0.0233(14) 0.045(2) 0.065(2) 0.0038(13) 0.0065(12) -0.0064(13)
C4 0.0317(14) 0.0419(15) 0.0275(11) -0.0063(10) -0.0045(10) -0.0044(12)
C5 0.0338(14) 0.0228(12) 0.0391(12) 0.0028(10) -0.0027(10) -0.0061(11)
C6 0.0270(13) 0.0223(11) 0.0279(11) -0.0021(9) -0.0002(9) 0.0009(10)
C7 0.045(2) 0.042(2) 0.094(3) -0.002(2) 0.018(2) 0.016(2)
C8 0.072(2) 0.040(2) 0.0296(12) 0.0006(11) -0.0123(14) -0.020(2)
C9 0.044(2) 0.0331(14) 0.0372(12) 0.0006(11) -0.0026(11) -0.0138(12)
C10 0.0215(11) 0.0286(12) 0.0261(10) 0.0022(9) -0.0014(9) 0.0055(10)
C11 0.0340(14) 0.0322(13) 0.0357(11) 0.0083(10) -0.0022(10) 0.0059(11)
C12 0.0309(14) 0.0390(15) 0.0443(14) -0.0020(11) -0.0075(11) -0.0007(12)
C13 0.0311(14) 0.057(2) 0.0378(13) -0.0005(12) -0.0001(11) 0.0202(14)
C14 0.0285(12) 0.0283(12) 0.0259(10) 0.0056(9) 0.0058(10) -0.0014(10)
C15 0.062(2) 0.0397(15) 0.0269(11) -0.0002(11) 0.0056(12) 0.0047(15)
C16 0.0286(14) 0.047(2) 0.053(2) 0.0096(13) 0.0058(12) -0.0066(13)
C17 0.041(2) 0.0324(13) 0.0414(13) 0.0140(11) 0.0052(11) -0.0008(12)

loop_
_atom_site_label
_atom_site_type_symbol
_atom_site_fract_x
_atom_site_fract_y
_atom_site_fract_z
_atom_site_U_iso_or_equiv
_atom_site_thermal_displace_type
_atom_site_occupancy
_atom_site_calc_flag
_atom_site_refinement_flags
_atom_site_disorder_group
Al Al 0.22621(6) 0.85801(4) 0.37912(2) 0.0197(2) Uani 1 d . .
S1 S 0.23518(6) 0.86211(3) 0.47851(2) 0.0284(2) Uani 1 d . .
S2 S 0.36682(5) 0.79090(4) 0.33326(2) 0.0275(2) Uani 1 d . .
S3 S 0.16758(5) 0.97046(3) 0.33403(2) 0.02579(15) Uani 1 d . .
N1 N 0.0863(2) 0.78607(11) 0.36865(8) 0.0227(4) Uani 1 d . .
C2 C -0.0183(2) 0.8288(2) 0.39129(11) 0.0307(5) Uani 1 d . .
H2A H -0.0277(2) 0.8791(2) 0.36822(11) 0.037 Uiso 1 calc R .
H2B H -0.0044(2) 0.8442(2) 0.43324(11) 0.037 Uiso 1 calc R .
C3 C -0.1301(2) 0.7823(2) 0.38843(14) 0.0447(7) Uani 1 d . .
H3A H -0.1923(2) 0.8157(2) 0.40424(14) 0.067 Uiso 1 calc R .
H3B H -0.1235(2) 0.7332(2) 0.41222(14) 0.067 Uiso 1 calc R .
H3C H -0.1468(2) 0.7682(2) 0.34699(14) 0.067 Uiso 1 calc R .
C4 C 0.0727(2) 0.7669(2) 0.30427(10) 0.0337(6) Uani 1 d . .
H4A H 0.0605(2) 0.8168(2) 0.28188(10) 0.051 Uiso 1 calc R .
H4B H 0.0066(2) 0.7313(2) 0.29887(10) 0.051 Uiso 1 calc R .
H4C H 0.1420(2) 0.7401(2) 0.28971(10) 0.051 Uiso 1 calc R .
C5 C 0.1045(2) 0.70972(14) 0.40133(11) 0.0319(5) Uani 1 d . .
H5A H 0.1137(2) 0.72111(14) 0.44386(11) 0.048 Uiso 1 calc R .
H5B H 0.1737(2) 0.68318(14) 0.38630(11) 0.048 Uiso 1 calc R .
H5C H 0.0383(2) 0.67438(14) 0.39545(11) 0.048 Uiso 1 calc R .
C6 C 0.2661(2) 0.96425(14) 0.50725(10) 0.0257(5) Uani 1 d . .
C7 C 0.1537(3) 1.0091(2) 0.5136(2) 0.0603(9) Uani 1 d . .
H7A H 0.1022(3) 0.9786(2) 0.5396(2) 0.090 Uiso 1 calc R .
H7B H 0.1183(3) 1.0155(2) 0.4744(2) 0.090 Uiso 1 calc R .
H7C H 0.1681(3) 1.0622(2) 0.5310(2) 0.090 Uiso 1 calc R .
C8 C 0.3221(3) 0.9512(2) 0.56784(11) 0.0474(8) Uani 1 d . .
H8A H 0.3945(3) 0.9222(2) 0.56267(11) 0.071 Uiso 1 calc R .
H8B H 0.2707(3) 0.9197(2) 0.59324(11) 0.071 Uiso 1 calc R .
H8C H 0.3371(3) 1.0034(2) 0.58654(11) 0.071 Uiso 1 calc R .
C9 C 0.3467(2) 1.0109(2) 0.46708(11) 0.0380(6) Uani 1 d . .
H9A H 0.4191(2) 0.9815(2) 0.46317(11) 0.057 Uiso 1 calc R .
H9B H 0.3614(2) 1.0640(2) 0.48437(11) 0.057 Uiso 1 calc R .
H9C H 0.3116(2) 1.0172(2) 0.42773(11) 0.057 Uiso 1 calc R .
C10 C 0.4735(2) 0.74783(15) 0.38598(10) 0.0254(5) Uani 1 d . .
C11 C 0.4186(2) 0.6880(2) 0.42843(11) 0.0340(5) Uani 1 d . .
H11A H 0.3800(2) 0.6458(2) 0.40555(11) 0.051 Uiso 1 calc R .
H11B H 0.3625(2) 0.7159(2) 0.45351(11) 0.051 Uiso 1 calc R .
H11C H 0.4779(2) 0.6638(2) 0.45363(11) 0.051 Uiso 1 calc R .
C12 C 0.5340(2) 0.8140(2) 0.42044(12) 0.0380(6) Uani 1 d . .
H12A H 0.5689(2) 0.8520(2) 0.39248(12) 0.057 Uiso 1 calc R .
H12B H 0.5937(2) 0.7903(2) 0.44560(12) 0.057 Uiso 1 calc R .
H12C H 0.4783(2) 0.8423(2) 0.44548(12) 0.057 Uiso 1 calc R .
C13 C 0.5605(2) 0.7039(2) 0.34681(11) 0.0419(7) Uani 1 d . .
H13A H 0.5216(2) 0.6612(2) 0.32453(11) 0.063 Uiso 1 calc R .
H13B H 0.6204(2) 0.6803(2) 0.37191(11) 0.063 Uiso 1 calc R .
H13C H 0.5952(2) 0.7421(2) 0.31889(11) 0.063 Uiso 1 calc R .
C14 C 0.2576(2) 0.99668(15) 0.26864(9) 0.0276(5) Uani 1 d . .
C15 C 0.2487(3) 0.9324(2) 0.22117(10) 0.0428(7) Uani 1 d . .
H15A H 0.1681(3) 0.9250(2) 0.21009(10) 0.064 Uiso 1 calc R .
H15C H 0.2795(3) 0.8817(2) 0.23660(10) 0.064 Uiso 1 calc R .
H15D H 0.2927(3) 0.9489(2) 0.18608(10) 0.064 Uiso 1 calc R .
C16 C 0.3815(2) 1.0101(2) 0.28716(13) 0.0429(7) Uani 1 d . .
H16C H 0.3847(2) 1.0519(2) 0.31785(13) 0.064 Uiso 1 calc R .
H16D H 0.4264(2) 1.0271(2) 0.25252(13) 0.064 Uiso 1 calc R .
H16A H 0.4132(2) 0.9599(2) 0.30304(13) 0.064 Uiso 1 calc R .
C17 C 0.2070(2) 1.0759(2) 0.24544(12) 0.0383(6) Uani 1 d . .
H17A H 0.2130(2) 1.1172(2) 0.27638(12) 0.057 Uiso 1 calc R .
H17B H 0.1262(2) 1.0679(2) 0.23508(12) 0.057 Uiso 1 calc R .
H17C H 0.2494(2) 1.0932(2) 0.21005(12) 0.057 Uiso 1 calc R .

loop_
_atom_type_symbol
_atom_type_description
_atom_type_scat_dispersion_real
_atom_type_scat_dispersion_imag
_atom_type_scat_source
C C 0.0181 0.0091 'International Tables Vol C Tables 4.2.6.8 and 6.1.1.4'
H H 0.0000 0.0000 'International Tables Vol C Tables 4.2.6.8 and 6.1.1.4'
N N 0.0311 0.0180 'International Tables Vol C Tables 4.2.6.8 and 6.1.1.4'
S S 0.3331 0.5567 'International Tables Vol C Tables 4.2.6.8 and 6.1.1.4'
Al Al 0.2130 0.2455 'International Tables Vol C Tables 4.2.6.8 and 6.1.1.4'

loop_
_citation_id
_citation_doi
_citation_year
1 10.1016/S0277-5387(03)00351-6 2003

loop_
_geom_angle_atom_site_label_1
_geom_angle_atom_site_label_2
_geom_angle_atom_site_label_3
_geom_angle
_geom_angle_site_symmetry_1
_geom_angle_site_symmetry_3
_geom_angle_publ_flag
N1 Al S3 101.16(6) . . ?
N1 Al S2 104.00(6) . . ?
S3 Al S2 115.68(3) . . ?
N1 Al S1 99.83(6) . . ?
S3 Al S1 116.21(3) . . ?
S2 Al S1 116.17(4) . . ?
C6 S1 Al 112.65(7) . . ?
C10 S2 Al 112.91(7) . . ?
C14 S3 Al 112.46(8) . . ?
C5 N1 C4 108.3(2) . . ?
C5 N1 C2 110.7(2) . . ?
C4 N1 C2 110.1(2) . . ?
C5 N1 Al 109.29(14) . . ?
C4 N1 Al 108.84(15) . . ?
C2 N1 Al 109.55(14) . . ?
N1 C2 C3 116.4(2) . . ?
C7 C6 C9 110.0(2) . . ?
C7 C6 C8 110.8(2) . . ?
C9 C6 C8 109.8(2) . . ?
C7 C6 S1 108.4(2) . . ?
C9 C6 S1 112.5(2) . . ?
C8 C6 S1 105.3(2) . . ?
C12 C10 C11 110.5(2) . . ?
C12 C10 C13 109.3(2) . . ?
C11 C10 C13 109.2(2) . . ?
C12 C10 S2 110.9(2) . . ?
C11 C10 S2 111.7(2) . . ?
C13 C10 S2 105.1(2) . . ?
C15 C14 C16 111.2(2) . . ?
C15 C14 C17 109.9(2) . . ?
C16 C14 C17 109.4(2) . . ?
C15 C14 S3 110.7(2) . . ?
C16 C14 S3 110.8(2) . . ?
C17 C14 S3 104.6(2) . . ?

loop_
_geom_bond_atom_site_label_1
_geom_bond_atom_site_label_2
_geom_bond_distance
_geom_bond_site_symmetry_2
_geom_bond_publ_flag
Al N1 2.038(2) . ?
Al S3 2.2337(8) . ?
Al S2 2.2356(8) . ?
Al S1 2.2366(8) . ?
S1 C6 1.852(2) . ?
S2 C10 1.862(2) . ?
S3 C14 1.858(2) . ?
N1 C5 1.482(3) . ?
N1 C4 1.490(3) . ?
N1 C2 1.500(3) . ?
C2 C3 1.517(4) . ?
C6 C7 1.515(4) . ?
C6 C9 1.516(3) . ?
C6 C8 1.525(3) . ?
C10 C12 1.518(3) . ?
C10 C11 1.520(3) . ?
C10 C13 1.529(3) . ?
C14 C15 1.514(3) . ?
C14 C16 1.521(4) . ?
C14 C17 1.535(3) . ?
